data_4514478
loop_
_publ_author_name
'Chen, Chia-Hsun'
'Ting, Hao-Chun'
'Li, Ya-Ze'
'Lo, Yuan-Chih'
'Sher, Pin-Hao'
'Wang, Juen-Kai'
'Chiu, Tien-Lung'
'Lin, Chi-Feng'
'Hsu, I-Sheng'
'Lee, Jiun-Haw'
'Liu, Shun-Wei'
'Wong, Ken-Tsung'

_publ_section_title
;
 New D-A-A-Configured Small-Molecule Donors for High-Efficiency
 Vacuum-Processed Organic Photovoltaics under Ambient Light.
;
_journal_issue 8
_journal_name_full 'ACS applied materials &amp; interfaces'
_journal_page_first 8337
_journal_page_last 8349
_journal_paper_doi 10.1021/acsami.8b20415
_journal_volume 11
_journal_year 2019
_chemical_formula_sum 'C25 H18 N4 S2'
_chemical_formula_weight 438.55
_space_group_IT_number 2
_space_group_name_Hall '-P 1'
_space_group_name_H-M_alt 'P -1'
_symmetry_cell_setting triclinic
_symmetry_space_group_name_Hall '-P 1'
_symmetry_space_group_name_H-M 'P -1'
_atom_sites_solution_hydrogens geom
_atom_sites_solution_primary direct
_atom_sites_solution_secondary difmap
_audit_creation_method SHELXL-97
_cell_angle_alpha 93.738(4)
_cell_angle_beta 93.268(4)
_cell_angle_gamma 104.245(4)
_cell_formula_units_Z 2
_cell_length_a 6.7975(4)
_cell_length_b 9.4394(5)
_cell_length_c 16.9641(7)
_cell_measurement_reflns_used 4810
_cell_measurement_temperature 200(2)
_cell_measurement_theta_max 74.7670
_cell_measurement_theta_min 4.8450
_cell_volume 1049.77(10)
_computing_cell_refinement
; 
CrysAlisPro, Agilent Technologies, 
Version 1.171.36.28 (release 01-02-2013 CrysAlis171 .NET) 
(compiled Feb  1 2013,16:14:44) 
Empirical absorption correction using spherical harmonics, 
 implemented in SCALE3 ABSPACK scaling algorithm. 
;
_computing_data_collection
; 
CrysAlisPro, Agilent Technologies, 
Version 1.171.36.28 (release 01-02-2013 CrysAlis171 .NET) 
(compiled Feb  1 2013,16:14:44) 
Empirical absorption correction using spherical harmonics, 
 implemented in SCALE3 ABSPACK scaling algorithm. 
;
_computing_data_reduction
; 
CrysAlisPro, Agilent Technologies, 
Version 1.171.36.28 (release 01-02-2013 CrysAlis171 .NET) 
(compiled Feb  1 2013,16:14:44) 
Empirical absorption correction using spherical harmonics, 
 implemented in SCALE3 ABSPACK scaling algorithm. 
;
_computing_molecular_graphics SHELXTL
_computing_publication_material SHELXTL
_computing_structure_refinement 'SHELXL-97 (Sheldrick, 1997)'
_computing_structure_solution 'SHELXS-97 (Sheldrick, 1990)'
_diffrn_ambient_temperature 200(2)
_diffrn_measured_fraction_theta_full 0.997
_diffrn_measured_fraction_theta_max 0.997
_diffrn_measurement_device_type 'Oxford Diffraction Gemini A'
_diffrn_measurement_method CCD
_diffrn_radiation_monochromator graphite
_diffrn_radiation_source 'fine-focus sealed tube'
_diffrn_radiation_type CuK\a
_diffrn_radiation_wavelength 1.54178
_diffrn_reflns_av_R_equivalents 0.0209
_diffrn_reflns_av_sigmaI/netI 0.0254
_diffrn_reflns_limit_h_max 7
_diffrn_reflns_limit_h_min -8
_diffrn_reflns_limit_k_max 11
_diffrn_reflns_limit_k_min -8
_diffrn_reflns_limit_l_max 20
_diffrn_reflns_limit_l_min -18
_diffrn_reflns_number 6659
_diffrn_reflns_theta_full 67.97
_diffrn_reflns_theta_max 67.97
_diffrn_reflns_theta_min 4.85
_exptl_absorpt_coefficient_mu 2.456
_exptl_absorpt_correction_T_max 1.00000
_exptl_absorpt_correction_T_min 0.76685
_exptl_absorpt_correction_type multi-scan
_exptl_absorpt_process_details
; 
CrysAlisPro, Agilent Technologies, 
Version 1.171.36.28 (release 01-02-2013 CrysAlis171 .NET) 
(compiled Feb  1 2013,16:14:44) 
Empirical absorption correction using spherical harmonics, 
 implemented in SCALE3 ABSPACK scaling algorithm. 
;
_exptl_crystal_density_diffrn 1.387
_exptl_crystal_density_method 'not measured'
_exptl_crystal_description column
_exptl_crystal_F_000 456
_exptl_crystal_size_max 0.20
_exptl_crystal_size_mid 0.15
_exptl_crystal_size_min 0.10
_refine_diff_density_max 0.328
_refine_diff_density_min -0.274
_refine_diff_density_rms 0.059
_refine_ls_extinction_method none
_refine_ls_goodness_of_fit_ref 1.028
_refine_ls_hydrogen_treatment mixed
_refine_ls_matrix_type full
_refine_ls_number_parameters 280
_refine_ls_number_reflns 3813
_refine_ls_number_restraints 0
_refine_ls_restrained_S_all 1.028
_refine_ls_R_factor_all 0.0449
_refine_ls_R_factor_gt 0.0417
_refine_ls_shift/su_max 0.000
_refine_ls_shift/su_mean 0.000
_refine_ls_structure_factor_coef Fsqd
_refine_ls_weighting_details 'calc w=1/[\s^2^(Fo^2^)+(0.0838P)^2^+0.2089P] where P=(Fo^2^+2Fc^2^)/3'
_refine_ls_weighting_scheme calc
_refine_ls_wR_factor_gt 0.1186
_refine_ls_wR_factor_ref 0.1227
_reflns_number_gt 3463
_reflns_number_total 3813
_reflns_threshold_expression >2sigma(I)
_cod_data_source_file am8b20415_si_004.cif
_cod_data_source_block ic16609
_cod_depositor_comments
;
The following automatic conversions were performed:

'_symmetry_cell_setting' value 'Triclinic' changed to 'triclinic'
according to
/home/data/users/saulius/crontab/automatic-downloads/current/ACS/lib/dictionaries/cif_core.dic
dictionary named 'cif_core.dic' version 2.4.2 from 2011-04-26.

Automatic conversion script
Id: cif_fix_values 4973 2017-02-22 13:04:09Z antanas 
;
_cod_original_cell_volume 1049.77(9)
_cod_original_sg_symbol_H-M P-1
_cod_database_code 4514478

loop_
_symmetry_equiv_pos_as_xyz
'x, y, z'
'-x, -y, -z'

loop_
_atom_site_label
_atom_site_type_symbol
_atom_site_fract_x
_atom_site_fract_y
_atom_site_fract_z
_atom_site_U_iso_or_equiv
_atom_site_adp_type
_atom_site_occupancy
_atom_site_symmetry_multiplicity
_atom_site_calc_flag
_atom_site_refinement_flags
S1 S 0.60405(7) 0.76513(4) 0.30479(2) 0.03689(16) Uani 1 1 d .
S2 S 0.75144(8) 0.92048(5) 0.67264(3) 0.04205(16) Uani 1 1 d .
N1 N 0.7078(2) 0.83845(16) 0.58452(9) 0.0343(3) Uani 1 1 d .
N2 N 0.8106(2) 1.09025(17) 0.65309(9) 0.0363(3) Uani 1 1 d .
N3 N 0.4704(3) 0.49647(17) 0.22755(9) 0.0395(4) Uani 1 1 d .
N4 N 0.9283(3) 1.47363(17) 0.60368(10) 0.0433(4) Uani 1 1 d .
C1 C 0.5366(3) 0.57546(18) 0.30089(10) 0.0324(4) Uani 1 1 d .
C2 C 0.5614(3) 0.52651(18) 0.37362(10) 0.0335(4) Uani 1 1 d .
H2A H 0.5355 0.4257 0.3830 0.040 Uiso 1 1 calc R
C3 C 0.6298(2) 0.64175(18) 0.43358(10) 0.0308(3) Uani 1 1 d .
H3A H 0.6541 0.6259 0.4876 0.037 Uiso 1 1 calc R
C4 C 0.6580(2) 0.77901(18) 0.40688(9) 0.0284(3) Uani 1 1 d .
C5 C 0.7166(2) 0.92336(17) 0.44895(10) 0.0270(3) Uani 1 1 d .
C6 C 0.7382(2) 0.94396(17) 0.53413(10) 0.0277(3) Uani 1 1 d .
C7 C 0.7961(2) 1.08855(18) 0.57406(10) 0.0294(3) Uani 1 1 d .
C8 C 0.8306(2) 1.21518(18) 0.53005(10) 0.0300(3) Uani 1 1 d .
C9 C 0.8083(3) 1.19322(18) 0.44878(11) 0.0324(4) Uani 1 1 d .
H9A H 0.8305 1.2756 0.4181 0.039 Uiso 1 1 calc R
C10 C 0.7530(2) 1.05059(18) 0.40995(10) 0.0307(3) Uani 1 1 d .
H10A H 0.7401 1.0414 0.3537 0.037 Uiso 1 1 calc R
C11 C 0.8852(3) 1.35895(19) 0.57069(11) 0.0338(4) Uani 1 1 d .
C12 C 0.5292(3) 0.36624(19) 0.20680(10) 0.0364(4) Uani 1 1 d .
C13 C 0.7140(3) 0.3448(2) 0.23545(11) 0.0413(4) Uani 1 1 d .
H13A H 0.8029 0.4170 0.2714 0.050 Uiso 1 1 calc R
C14 C 0.7683(4) 0.2169(2) 0.21118(14) 0.0546(6) Uani 1 1 d .
H14A H 0.8953 0.2034 0.2311 0.066 Uiso 1 1 calc R
C15 C 0.6436(5) 0.1086(2) 0.15910(13) 0.0620(7) Uani 1 1 d .
C16 C 0.4587(5) 0.1308(2) 0.13236(13) 0.0614(7) Uani 1 1 d .
H16A H 0.3695 0.0576 0.0971 0.074 Uiso 1 1 calc R
C17 C 0.3992(4) 0.2565(2) 0.15545(12) 0.0484(5) Uani 1 1 d .
H17A H 0.2705 0.2682 0.1364 0.058 Uiso 1 1 calc R
C18 C 0.7111(7) -0.0270(3) 0.13150(18) 0.0978(13) Uani 1 1 d .
H18A H 0.6040 -0.0912 0.0952 0.147 Uiso 1 1 calc R
H18B H 0.7370 -0.0795 0.1774 0.147 Uiso 1 1 calc R
H18C H 0.8361 0.0022 0.1041 0.147 Uiso 1 1 calc R
C19 C 0.3559(3) 0.55674(19) 0.17153(11) 0.0359(4) Uani 1 1 d .
C20 C 0.4147(3) 0.5753(2) 0.09522(12) 0.0432(4) Uani 1 1 d .
H20A H 0.5321 0.5468 0.0793 0.052 Uiso 1 1 calc R
C21 C 0.3020(4) 0.6353(2) 0.04211(12) 0.0482(5) Uani 1 1 d .
H21A H 0.3429 0.6464 -0.0102 0.058 Uiso 1 1 calc R
C22 C 0.1315(3) 0.6797(2) 0.06342(12) 0.0438(4) Uani 1 1 d .
C23 C 0.0764(3) 0.6632(3) 0.14031(13) 0.0484(5) Uani 1 1 d .
H23A H -0.0386 0.6944 0.1566 0.058 Uiso 1 1 calc R
C24 C 0.1862(3) 0.6017(2) 0.19398(12) 0.0453(5) Uani 1 1 d .
H24A H 0.1451 0.5904 0.2463 0.054 Uiso 1 1 calc R
C25 C 0.0101(4) 0.7452(3) 0.00509(15) 0.0601(6) Uani 1 1 d .
H25A H 0.0716 0.7486 -0.0458 0.090 Uiso 1 1 calc R
H25B H 0.0101 0.8447 0.0254 0.090 Uiso 1 1 calc R
H25C H -0.1302 0.6846 -0.0022 0.090 Uiso 1 1 calc R

loop_
_atom_site_aniso_label
_atom_site_aniso_U_11
_atom_site_aniso_U_22
_atom_site_aniso_U_33
_atom_site_aniso_U_23
_atom_site_aniso_U_13
_atom_site_aniso_U_12
S1 0.0533(3) 0.0312(2) 0.0248(2) -0.00099(16) -0.00327(18) 0.01008(19)
S2 0.0591(3) 0.0408(3) 0.0249(2) 0.00141(18) 0.00033(19) 0.0108(2)
N1 0.0409(8) 0.0334(7) 0.0281(7) 0.0013(6) 0.0007(6) 0.0094(6)
N2 0.0405(8) 0.0388(8) 0.0284(7) -0.0045(6) 0.0005(6) 0.0098(6)
N3 0.0506(9) 0.0375(8) 0.0289(8) -0.0085(6) -0.0075(6) 0.0136(7)
N4 0.0485(9) 0.0336(8) 0.0446(9) -0.0060(7) 0.0041(7) 0.0061(7)
C1 0.0341(8) 0.0325(8) 0.0294(9) -0.0047(7) -0.0006(7) 0.0088(7)
C2 0.0402(9) 0.0283(8) 0.0312(9) -0.0016(7) 0.0025(7) 0.0080(7)
C3 0.0337(8) 0.0324(8) 0.0266(8) 0.0000(6) 0.0024(6) 0.0096(7)
C4 0.0275(7) 0.0329(8) 0.0244(8) -0.0016(6) 0.0006(6) 0.0082(6)
C5 0.0235(7) 0.0304(8) 0.0273(8) -0.0002(6) 0.0017(6) 0.0080(6)
C6 0.0247(7) 0.0296(8) 0.0289(8) 0.0006(6) 0.0009(6) 0.0080(6)
C7 0.0245(7) 0.0330(8) 0.0299(8) -0.0022(6) 0.0011(6) 0.0073(6)
C8 0.0274(7) 0.0279(8) 0.0337(9) -0.0023(6) 0.0018(6) 0.0065(6)
C9 0.0331(8) 0.0289(8) 0.0350(9) 0.0030(7) 0.0023(7) 0.0074(6)
C10 0.0319(8) 0.0325(8) 0.0266(8) 0.0003(6) 0.0011(6) 0.0069(6)
C11 0.0314(8) 0.0327(9) 0.0363(9) -0.0001(7) 0.0032(7) 0.0068(7)
C12 0.0510(10) 0.0297(8) 0.0262(8) -0.0004(7) 0.0042(7) 0.0062(7)
C13 0.0530(11) 0.0360(9) 0.0352(10) -0.0007(7) 0.0064(8) 0.0122(8)
C14 0.0829(16) 0.0478(12) 0.0440(12) 0.0108(9) 0.0213(11) 0.0313(11)
C15 0.126(2) 0.0306(10) 0.0347(11) 0.0056(8) 0.0260(13) 0.0255(12)
C16 0.116(2) 0.0288(10) 0.0304(10) -0.0026(8) 0.0068(11) 0.0020(11)
C17 0.0707(13) 0.0367(10) 0.0295(9) -0.0016(8) -0.0033(9) 0.0001(9)
C18 0.209(4) 0.0429(13) 0.0599(17) 0.0109(12) 0.047(2) 0.0557(19)
C19 0.0420(9) 0.0332(8) 0.0285(9) -0.0045(7) -0.0036(7) 0.0053(7)
C20 0.0559(11) 0.0406(10) 0.0357(10) -0.0005(8) 0.0095(8) 0.0166(8)
C21 0.0743(14) 0.0423(10) 0.0295(10) 0.0033(8) 0.0073(9) 0.0170(10)
C22 0.0559(11) 0.0375(9) 0.0350(10) -0.0001(7) -0.0053(8) 0.0086(8)
C23 0.0420(10) 0.0629(13) 0.0418(11) 0.0036(9) -0.0001(8) 0.0169(9)
C24 0.0431(10) 0.0633(12) 0.0290(9) 0.0030(8) 0.0016(8) 0.0128(9)
C25 0.0775(16) 0.0566(13) 0.0482(13) 0.0105(10) -0.0071(11) 0.0219(12)

loop_
_atom_type_symbol
_atom_type_description
_atom_type_scat_dispersion_real
_atom_type_scat_dispersion_imag
_atom_type_scat_source
C C 0.0181 0.0091 'International Tables Vol C Tables 4.2.6.8 and 6.1.1.4'
H H 0.0000 0.0000 'International Tables Vol C Tables 4.2.6.8 and 6.1.1.4'
N N 0.0311 0.0180 'International Tables Vol C Tables 4.2.6.8 and 6.1.1.4'
S S 0.3331 0.5567 'International Tables Vol C Tables 4.2.6.8 and 6.1.1.4'

loop_
_geom_angle_atom_site_label_1
_geom_angle_atom_site_label_2
_geom_angle_atom_site_label_3
_geom_angle
C1 S1 C4 91.74(8)
N2 S2 N1 101.11(8)
C6 N1 S2 106.50(11)
C7 N2 S2 105.81(12)
C1 N3 C12 120.89(15)
C1 N3 C19 118.37(14)
C12 N3 C19 120.53(14)
C2 C1 N3 129.87(16)
C2 C1 S1 111.54(13)
N3 C1 S1 118.58(14)
C1 C2 C3 112.65(15)
C4 C3 C2 113.95(15)
C3 C4 C5 131.19(15)
C3 C4 S1 110.07(12)
C5 C4 S1 118.72(12)
C10 C5 C6 115.59(14)
C10 C5 C4 122.24(15)
C6 C5 C4 122.17(15)
N1 C6 C7 112.60(15)
N1 C6 C5 126.59(15)
C7 C6 C5 120.81(15)
N2 C7 C8 125.39(15)
N2 C7 C6 113.97(15)
C8 C7 C6 120.64(15)
C9 C8 C7 117.67(15)
C9 C8 C11 122.27(16)
C7 C8 C11 120.06(16)
C8 C9 C10 121.33(16)
C5 C10 C9 123.96(16)
N4 C11 C8 179.5(2)
C13 C12 C17 118.97(18)
C13 C12 N3 121.63(16)
C17 C12 N3 119.39(18)
C12 C13 C14 119.5(2)
C15 C14 C13 122.3(2)
C16 C15 C14 117.3(2)
C16 C15 C18 121.8(3)
C14 C15 C18 120.9(3)
C15 C16 C17 122.0(2)
C16 C17 C12 119.9(2)
C20 C19 C24 119.05(18)
C20 C19 N3 121.04(17)
C24 C19 N3 119.89(17)
C19 C20 C21 119.96(19)
C22 C21 C20 121.68(19)
C21 C22 C23 117.83(19)
C21 C22 C25 121.2(2)
C23 C22 C25 121.0(2)
C22 C23 C24 121.2(2)
C19 C24 C23 120.24(19)

loop_
_geom_bond_atom_site_label_1
_geom_bond_atom_site_label_2
_geom_bond_distance
S1 C1 1.7313(17)
S1 C4 1.7394(16)
S2 N2 1.6147(16)
S2 N1 1.6150(15)
N1 C6 1.340(2)
N2 C7 1.337(2)
N3 C1 1.399(2)
N3 C12 1.413(2)
N3 C19 1.427(2)
N4 C11 1.148(2)
C1 C2 1.361(3)
C2 C3 1.410(2)
C3 C4 1.373(2)
C4 C5 1.449(2)
C5 C10 1.385(2)
C5 C6 1.440(2)
C6 C7 1.436(2)
C7 C8 1.428(2)
C8 C9 1.375(2)
C8 C11 1.434(2)
C9 C10 1.412(2)
C12 C13 1.387(3)
C12 C17 1.399(3)
C13 C14 1.391(3)
C14 C15 1.383(4)
C15 C16 1.381(4)
C15 C18 1.518(3)
C16 C17 1.385(3)
C19 C20 1.386(3)
C19 C24 1.388(3)
C20 C21 1.386(3)
C21 C22 1.385(3)
C22 C23 1.385(3)
C22 C25 1.509(3)
C23 C24 1.388(3)
